data_7201229
loop_
_publ_author_name
'Rajput, Lalit'
'Biradha, Kumar'

_publ_section_title
;
 Robust hydrogen bonding synthon in one-dimensional and two-dimensional
 coordination polymers of pyridine-appended reverse amides and amides
;
_journal_issue 7
_journal_name_full CrystEngComm
_journal_page_first 1220
_journal_paper_doi 10.1039/b906285h
_journal_volume 11
_journal_year 2009
_chemical_formula_sum 'C50 H52 Cu I4 N10 O4 S2'
_chemical_formula_weight 1492.28
_chemical_name_systematic
;
?
;
_space_group_IT_number 2
_symmetry_cell_setting triclinic
_symmetry_space_group_name_Hall '-P 1'
_symmetry_space_group_name_H-M 'P -1'
_atom_sites_solution_hydrogens geom
_atom_sites_solution_primary direct
_atom_sites_solution_secondary difmap
_audit_creation_method SHELXL-97
_cell_angle_alpha 92.822(15)
_cell_angle_beta 104.167(15)
_cell_angle_gamma 109.238(14)
_cell_formula_units_Z 1
_cell_length_a 9.008(4)
_cell_length_b 10.139(5)
_cell_length_c 16.671(8)
_cell_measurement_reflns_used 4446
_cell_measurement_temperature 293(2)
_cell_measurement_theta_max 25
_cell_measurement_theta_min 1.27
_cell_volume 1379.8(11)
_computing_structure_refinement 'SHELXL-97 (Sheldrick, 1997)'
_computing_structure_solution 'SHELXS-97 (Sheldrick, 1990)'
_diffrn_ambient_temperature 293(2)
_diffrn_measured_fraction_theta_full 0.915
_diffrn_measured_fraction_theta_max 0.915
_diffrn_measurement_device_type 'Bruker-APEX-2 CCD area detector'
_diffrn_measurement_method hemisphere
_diffrn_radiation_monochromator graphite
_diffrn_radiation_source 'fine-focus sealed tube'
_diffrn_radiation_type MoK\a
_diffrn_radiation_wavelength 0.71073
_diffrn_reflns_av_R_equivalents 0.0452
_diffrn_reflns_av_sigmaI/netI 0.0733
_diffrn_reflns_limit_h_max 7
_diffrn_reflns_limit_h_min -10
_diffrn_reflns_limit_k_max 12
_diffrn_reflns_limit_k_min -11
_diffrn_reflns_limit_l_max 15
_diffrn_reflns_limit_l_min -19
_diffrn_reflns_number 9735
_diffrn_reflns_theta_full 25.00
_diffrn_reflns_theta_max 25.00
_diffrn_reflns_theta_min 1.27
_exptl_absorpt_coefficient_mu 2.761
_exptl_absorpt_correction_T_max 0.802
_exptl_absorpt_correction_T_min 0.679
_exptl_absorpt_correction_type multi-scan
_exptl_absorpt_process_details sadabs
_exptl_crystal_colour green
_exptl_crystal_density_diffrn 1.796
_exptl_crystal_density_meas ?
_exptl_crystal_density_method .
_exptl_crystal_description plates
_exptl_crystal_F_000 727
_exptl_crystal_size_max 0.15
_exptl_crystal_size_mid 0.12
_exptl_crystal_size_min 0.08
_refine_diff_density_max 0.873
_refine_diff_density_min -1.111
_refine_diff_density_rms 0.120
_refine_ls_extinction_method none
_refine_ls_goodness_of_fit_ref 1.035
_refine_ls_hydrogen_treatment constr
_refine_ls_matrix_type full
_refine_ls_number_parameters 322
_refine_ls_number_reflns 4446
_refine_ls_number_restraints 0
_refine_ls_restrained_S_all 1.035
_refine_ls_R_factor_all 0.0999
_refine_ls_R_factor_gt 0.0531
_refine_ls_shift/su_max 0.022
_refine_ls_shift/su_mean 0.003
_refine_ls_structure_factor_coef Fsqd
_refine_ls_weighting_details 'calc w=1/[\s^2^(Fo^2^)+(0.0598P)^2^+1.4163P] where P=(Fo^2^+2Fc^2^)/3'
_refine_ls_weighting_scheme calc
_refine_ls_wR_factor_gt 0.1245
_refine_ls_wR_factor_ref 0.1402
_reflns_number_gt 2692
_reflns_number_total 4446
_reflns_threshold_expression >2sigma(I)
_cod_data_source_file b906285h.txt
_cod_data_source_block 3a
_cod_depositor_comments
;
The following automatic conversions were performed:
'_symmetry_cell_setting' value 'Triclinic' changed to 'triclinic'
according to '/home/saulius/struct/CIF-dictionaries/cif_core.dic'
dictionary named 'cif_core.dic' version 2.4.1 from 2010-06-29.

Automatic conversion script
Id: cif_fix_enum 1527 2010-12-29 10:47:43Z saulius 
;
_cod_original_cell_volume 1379.7(11)
_cod_original_sg_symbol_H-M P-1
_cod_database_code 7201229

loop_
_symmetry_equiv_pos_as_xyz
'x, y, z'
'-x, -y, -z'

loop_
_atom_site_label
_atom_site_type_symbol
_atom_site_fract_x
_atom_site_fract_y
_atom_site_fract_z
_atom_site_U_iso_or_equiv
_atom_site_adp_type
_atom_site_occupancy
_atom_site_symmetry_multiplicity
_atom_site_calc_flag
_atom_site_refinement_flags
_atom_site_disorder_assembly
_atom_site_disorder_group
Cu1 Cu 0.0000 0.0000 0.0000 0.0409(4) Uani 1 2 d S . .
I1 I 0.42566(8) 0.19796(6) 0.45665(4) 0.0626(3) Uani 1 1 d . . .
I2 I 1.00011(11) 0.54409(10) 0.83040(5) 0.1115(4) Uani 1 1 d . . .
S100 S 0.0784(4) 0.0314(3) 0.28766(14) 0.0775(9) Uani 1 1 d . . .
N100 N -0.0206(8) -0.0091(7) 0.1156(4) 0.0455(17) Uani 1 1 d . . .
C100 C 0.0215(10) 0.0082(7) 0.1872(5) 0.040(2) Uani 1 1 d . . .
N11 N 0.1689(7) 0.2039(6) 0.0385(3) 0.0354(15) Uani 1 1 d . . .
N21 N 0.5208(8) 0.4043(6) 0.2138(4) 0.0447(18) Uani 1 1 d . . .
H21 H 0.5320 0.3321 0.2359 0.054 Uiso 1 1 calc R . .
N31 N 1.7762(8) 1.0989(6) 0.9623(4) 0.0445(18) Uani 1 1 d . . .
O21 O 0.6103(7) 0.6434(5) 0.2328(4) 0.0661(19) Uani 1 1 d . . .
O28 O 1.4288(7) 0.8626(5) 0.7535(3) 0.0582(17) Uani 1 1 d . . .
C11 C 0.4027(10) 0.3786(7) 0.1361(5) 0.042(2) Uani 1 1 d . . .
C12 C 0.2853(9) 0.2425(7) 0.1109(4) 0.0344(19) Uani 1 1 d . . .
H12 H 0.2888 0.1755 0.1467 0.041 Uiso 1 1 calc R . .
C13 C 0.1612(11) 0.2999(8) -0.0115(5) 0.053(2) Uani 1 1 d . . .
H13 H 0.0792 0.2751 -0.0618 0.064 Uiso 1 1 calc R . .
C14 C 0.2720(12) 0.4359(9) 0.0093(6) 0.075(3) Uani 1 1 d . . .
H14 H 0.2635 0.5015 -0.0270 0.090 Uiso 1 1 calc R . .
C15 C 0.3943(12) 0.4758(9) 0.0825(5) 0.073(3) Uani 1 1 d . . .
H15 H 0.4705 0.5672 0.0958 0.088 Uiso 1 1 calc R . .
N22 N 1.4331(8) 1.0834(6) 0.7841(4) 0.0422(17) Uani 1 1 d . . .
H22 H 1.4003 1.1493 0.7652 0.051 Uiso 1 1 calc R . .
C21 C 0.6197(10) 0.5357(7) 0.2572(5) 0.040(2) Uani 1 1 d . . .
C22 C 0.7369(10) 0.5301(8) 0.3379(5) 0.051(2) Uani 1 1 d . . .
H22A H 0.8121 0.4876 0.3254 0.061 Uiso 1 1 calc . . .
H22B H 0.6756 0.4705 0.3712 0.061 Uiso 1 1 calc . . .
C23 C 0.8340(10) 0.6747(8) 0.3884(5) 0.050(2) Uani 1 1 d . . .
H23A H 0.7587 0.7176 0.4004 0.060 Uiso 1 1 calc . . .
H23B H 0.8962 0.7339 0.3554 0.060 Uiso 1 1 calc . . .
C24 C 0.9512(10) 0.6693(7) 0.4707(5) 0.045(2) Uani 1 1 d . . .
H24A H 0.8885 0.6123 0.5044 0.054 Uiso 1 1 calc . . .
H24B H 1.0242 0.6236 0.4588 0.054 Uiso 1 1 calc . . .
C25 C 1.0527(11) 0.8140(8) 0.5205(5) 0.053(2) Uani 1 1 d . . .
H25A H 1.1154 0.8704 0.4866 0.063 Uiso 1 1 calc . . .
H25B H 0.9791 0.8597 0.5315 0.063 Uiso 1 1 calc . . .
C26 C 1.1676(9) 0.8131(7) 0.6016(5) 0.0378(19) Uani 1 1 d . . .
H26A H 1.2337 0.7589 0.5915 0.045 Uiso 1 1 calc . . .
H26B H 1.1043 0.7656 0.6380 0.045 Uiso 1 1 calc . . .
C27 C 1.2798(10) 0.9581(8) 0.6461(5) 0.045(2) Uani 1 1 d . . .
H27A H 1.2140 1.0156 0.6503 0.054 Uiso 1 1 calc . . .
H27B H 1.3515 1.0012 0.6123 0.054 Uiso 1 1 calc . . .
C28 C 1.3839(10) 0.9604(8) 0.7326(5) 0.045(2) Uani 1 1 d . . .
C31 C 1.5342(9) 1.1106(7) 0.8665(5) 0.0355(19) Uani 1 1 d . . .
C32 C 1.6794(9) 1.0840(7) 0.8848(4) 0.0336(18) Uani 1 1 d . . .
H32 H 1.7116 1.0539 0.8405 0.040 Uiso 1 1 calc R . .
C33 C 1.7250(11) 1.1456(8) 1.0252(5) 0.047(2) Uani 1 1 d . . .
H33 H 1.7876 1.1540 1.0798 0.057 Uiso 1 1 calc R . .
C34 C 1.5883(11) 1.1805(8) 1.0131(5) 0.047(2) Uani 1 1 d . . .
H34 H 1.5623 1.2167 1.0580 0.056 Uiso 1 1 calc R . .
C35 C 1.4892(11) 1.1609(8) 0.9326(5) 0.051(2) Uani 1 1 d . . .
H35 H 1.3933 1.1810 0.9226 0.062 Uiso 1 1 calc R . .
C41 C 0.5993(10) 0.2988(8) 0.5710(5) 0.051(2) Uani 1 1 d . . .
C42 C 0.6326(12) 0.4401(9) 0.5944(5) 0.063(3) Uani 1 1 d . . .
H42 H 0.5771 0.4887 0.5604 0.076 Uiso 1 1 calc R . .
C43 C 0.7485(12) 0.5094(9) 0.6683(6) 0.072(3) Uani 1 1 d . . .
H43 H 0.7745 0.6055 0.6833 0.087 Uiso 1 1 calc R . .
C44 C 0.8247(11) 0.4357(10) 0.7194(5) 0.059(3) Uani 1 1 d . . .
C45 C 0.7938(12) 0.2944(10) 0.6954(6) 0.067(3) Uani 1 1 d . . .
H45 H 0.8496 0.2461 0.7293 0.081 Uiso 1 1 calc R . .
C46 C 0.6800(12) 0.2258(9) 0.6209(6) 0.065(3) Uani 1 1 d . . .
H46 H 0.6579 0.1307 0.6045 0.078 Uiso 1 1 calc R . .

loop_
_atom_site_aniso_label
_atom_site_aniso_U_11
_atom_site_aniso_U_22
_atom_site_aniso_U_33
_atom_site_aniso_U_23
_atom_site_aniso_U_13
_atom_site_aniso_U_12
Cu1 0.0407(10) 0.0374(7) 0.0306(7) -0.0022(5) -0.0023(6) 0.0056(6)
I1 0.0686(5) 0.0518(4) 0.0565(4) -0.0052(3) 0.0058(3) 0.0176(3)
I2 0.1042(8) 0.1211(7) 0.0816(6) -0.0306(5) -0.0373(5) 0.0560(6)
S100 0.085(2) 0.112(2) 0.0325(12) 0.0010(13) 0.0098(13) 0.0361(18)
N100 0.043(5) 0.051(4) 0.035(4) 0.004(3) 0.004(3) 0.012(3)
C100 0.034(6) 0.037(4) 0.044(5) -0.003(3) 0.001(4) 0.011(4)
N11 0.033(4) 0.035(3) 0.032(3) 0.002(3) 0.005(3) 0.008(3)
N21 0.044(5) 0.024(3) 0.052(4) 0.004(3) -0.011(3) 0.011(3)
N31 0.044(5) 0.037(3) 0.042(4) -0.004(3) -0.008(3) 0.017(3)
O21 0.079(5) 0.026(3) 0.067(4) 0.007(3) -0.021(3) 0.014(3)
O28 0.064(4) 0.039(3) 0.058(4) 0.001(3) -0.015(3) 0.025(3)
C11 0.044(6) 0.036(4) 0.041(4) -0.001(3) 0.000(4) 0.017(4)
C12 0.031(5) 0.026(4) 0.039(4) 0.001(3) -0.001(4) 0.010(3)
C13 0.052(7) 0.039(5) 0.052(5) 0.018(4) 0.000(4) 0.004(4)
C14 0.083(8) 0.046(5) 0.063(6) 0.024(4) -0.016(5) 0.003(5)
C15 0.080(8) 0.038(5) 0.059(6) 0.015(4) -0.028(5) -0.001(5)
N22 0.045(5) 0.035(3) 0.047(4) 0.002(3) -0.003(3) 0.026(3)
C21 0.036(6) 0.029(4) 0.045(5) -0.002(3) 0.002(4) 0.005(4)
C22 0.051(6) 0.044(5) 0.048(5) 0.006(4) -0.009(4) 0.022(4)
C23 0.045(6) 0.035(4) 0.056(5) -0.005(4) -0.009(4) 0.015(4)
C24 0.042(6) 0.037(4) 0.040(4) 0.003(3) -0.007(4) 0.007(4)
C25 0.052(6) 0.049(5) 0.044(5) -0.006(4) -0.013(4) 0.021(4)
C26 0.034(5) 0.030(4) 0.043(4) 0.010(3) 0.006(4) 0.005(4)
C27 0.037(6) 0.040(4) 0.045(5) 0.005(3) -0.008(4) 0.011(4)
C28 0.038(6) 0.038(4) 0.047(5) 0.002(4) -0.002(4) 0.011(4)
C31 0.030(5) 0.022(3) 0.045(5) 0.010(3) 0.000(4) 0.003(3)
C32 0.027(5) 0.033(4) 0.038(4) 0.007(3) 0.014(4) 0.003(4)
C33 0.052(7) 0.038(4) 0.038(5) -0.002(3) -0.002(4) 0.009(4)
C34 0.054(7) 0.040(4) 0.055(5) 0.004(4) 0.023(5) 0.023(4)
C35 0.043(6) 0.055(5) 0.056(5) -0.008(4) 0.000(4) 0.028(5)
C41 0.038(6) 0.047(5) 0.059(5) 0.001(4) 0.011(4) 0.006(4)
C42 0.080(8) 0.049(5) 0.054(6) 0.010(4) -0.003(5) 0.029(5)
C43 0.077(8) 0.044(5) 0.076(7) -0.006(5) -0.013(6) 0.023(5)
C44 0.047(7) 0.072(6) 0.056(6) -0.001(5) 0.001(5) 0.028(5)
C45 0.073(8) 0.064(6) 0.068(6) 0.008(5) 0.007(5) 0.037(6)
C46 0.083(8) 0.041(5) 0.070(6) 0.004(4) 0.006(6) 0.032(5)

loop_
_atom_type_symbol
_atom_type_description
_atom_type_scat_dispersion_real
_atom_type_scat_dispersion_imag
_atom_type_scat_source
C C 0.0033 0.0016 'International Tables Vol C Tables 4.2.6.8 and 6.1.1.4'
H H 0.0000 0.0000 'International Tables Vol C Tables 4.2.6.8 and 6.1.1.4'
N N 0.0061 0.0033 'International Tables Vol C Tables 4.2.6.8 and 6.1.1.4'
O O 0.0106 0.0060 'International Tables Vol C Tables 4.2.6.8 and 6.1.1.4'
I I -0.4742 1.8119 'International Tables Vol C Tables 4.2.6.8 and 6.1.1.4'
S S 0.1246 0.1234 'International Tables Vol C Tables 4.2.6.8 and 6.1.1.4'
Cu Cu 0.3201 1.2651 'International Tables Vol C Tables 4.2.6.8 and 6.1.1.4'

loop_
_geom_angle_atom_site_label_1
_geom_angle_atom_site_label_2
_geom_angle_atom_site_label_3
_geom_angle
_geom_angle_site_symmetry_1
_geom_angle_site_symmetry_3
_geom_angle_publ_flag
N100 Cu1 N100 180.0(4) 2 . ?
N100 Cu1 N11 90.8(2) 2 . ?
N100 Cu1 N11 89.2(2) . . ?
N100 Cu1 N11 89.2(2) 2 2 ?
N100 Cu1 N11 90.8(2) . 2 ?
N11 Cu1 N11 180.0(2) . 2 ?
C100 N100 Cu1 157.5(7) . . ?
N100 C100 S100 179.4(9) . . ?
C12 N11 C13 118.3(6) . . ?
C12 N11 Cu1 123.3(5) . . ?
C13 N11 Cu1 118.5(5) . . ?
C21 N21 C11 125.3(6) . . ?
C32 N31 C33 115.7(7) . . ?
C15 C11 C12 117.1(7) . . ?
C15 C11 N21 125.3(7) . . ?
C12 C11 N21 117.6(6) . . ?
N11 C12 C11 123.6(6) . . ?
N11 C13 C14 121.4(7) . . ?
C15 C14 C13 120.9(8) . . ?
C14 C15 C11 118.8(8) . . ?
C28 N22 C31 124.5(6) . . ?
O21 C21 N21 122.5(7) . . ?
O21 C21 C22 124.1(6) . . ?
N21 C21 C22 113.4(6) . . ?
C21 C22 C23 112.6(6) . . ?
C22 C23 C24 112.8(6) . . ?
C25 C24 C23 113.1(6) . . ?
C26 C25 C24 114.7(6) . . ?
C25 C26 C27 114.0(6) . . ?
C26 C27 C28 114.8(6) . . ?
O28 C28 N22 122.1(7) . . ?
O28 C28 C27 123.1(7) . . ?
N22 C28 C27 114.6(6) . . ?
C32 C31 C35 117.9(7) . . ?
C32 C31 N22 121.0(7) . . ?
C35 C31 N22 121.1(7) . . ?
N31 C32 C31 124.1(7) . . ?
C34 C33 N31 124.4(7) . . ?
C33 C34 C35 118.4(8) . . ?
C34 C35 C31 119.4(7) . . ?
C42 C41 C46 120.6(8) . . ?
C42 C41 I1 118.8(6) . . ?
C46 C41 I1 120.6(6) . . ?
C41 C42 C43 119.9(8) . . ?
C44 C43 C42 119.6(8) . . ?
C43 C44 C45 120.6(8) . . ?
C43 C44 I2 118.5(7) . . ?
C45 C44 I2 120.7(6) . . ?
C44 C45 C46 119.7(8) . . ?
C41 C46 C45 119.5(8) . . ?

loop_
_geom_bond_atom_site_label_1
_geom_bond_atom_site_label_2
_geom_bond_distance
_geom_bond_site_symmetry_2
_geom_bond_publ_flag
Cu1 N100 1.985(7) 2 ?
Cu1 N100 1.985(7) . ?
Cu1 N11 2.078(6) . ?
Cu1 N11 2.078(6) 2 ?
I1 C41 2.102(8) . ?
I2 C44 2.086(9) . ?
S100 C100 1.607(8) . ?
N100 C100 1.146(9) . ?
N11 C12 1.332(8) . ?
N11 C13 1.319(9) . ?
N21 C21 1.378(9) . ?
N21 C11 1.409(9) . ?
N31 C32 1.340(9) . ?
N31 C33 1.366(10) . ?
O21 C21 1.206(8) . ?
O28 C28 1.224(8) . ?
C11 C15 1.370(10) . ?
C11 C12 1.401(10) . ?
C13 C14 1.376(11) . ?
C14 C15 1.367(11) . ?
N22 C28 1.354(9) . ?
N22 C31 1.406(9) . ?
C21 C22 1.510(10) . ?
C22 C23 1.515(11) . ?
C23 C24 1.528(10) . ?
C24 C25 1.518(10) . ?
C25 C26 1.491(10) . ?
C26 C27 1.510(10) . ?
C27 C28 1.509(10) . ?
C31 C32 1.386(10) . ?
C31 C35 1.392(11) . ?
C33 C34 1.362(11) . ?
C34 C35 1.382(11) . ?
C41 C42 1.378(11) . ?
C41 C46 1.374(11) . ?
C42 C43 1.380(12) . ?
C43 C44 1.367(11) . ?
C44 C45 1.384(12) . ?
C45 C46 1.378(12) . ?
